data_4074746
loop_
_publ_author_name
'Mohr, Fabian'
'Cerrada, Elena'
'Laguna, Mariano'

_publ_section_title
;
 Organometallic Gold(I) and Gold(III) Complexes Containing
 1,3,5-Triaza-7-phosphaadamantane (TPA):&#x00A0; Examples of Water-Soluble
 Organometallic Gold Compounds
;
_journal_issue 3
_journal_name_full Organometallics
_journal_page_first 644
_journal_paper_doi 10.1021/om050852d
_journal_volume 25
_journal_year 2006
_chemical_formula_sum 'C12.5 H22 Au Cl N3 O1.75 P'
_chemical_formula_weight 505.72
_chemical_name_systematic
; 
 ? 
;
_space_group_IT_number 14
_symmetry_cell_setting monoclinic
_symmetry_space_group_name_Hall '-P 2ybc'
_symmetry_space_group_name_H-M 'P 1 21/c 1'
_atom_sites_solution_hydrogens geom
_atom_sites_solution_primary direct
_atom_sites_solution_secondary difmap
_audit_creation_method SHELXL-97
_cell_angle_alpha 90.00
_cell_angle_beta 112.47(3)
_cell_angle_gamma 90.00
_cell_formula_units_Z 16
_cell_length_a 18.489(4)
_cell_length_b 21.169(4)
_cell_length_c 18.701(4)
_cell_measurement_reflns_used 23026
_cell_measurement_temperature 373(2)
_cell_measurement_theta_max 25.03
_cell_measurement_theta_min 3.70
_cell_volume 6764(3)
_computing_cell_refinement XCALIBUR2
_computing_data_collection XCALIBUR2
_computing_data_reduction 'CRYSALIS RED'
_computing_molecular_graphics 'BRUKER SHELXTL'
_computing_publication_material 'WinGX, 1998'
_computing_structure_refinement 'SHELXL-97 (Sheldrick, 1997)'
_computing_structure_solution 'SIR-92 (Altomare, 1993)'
_diffrn_ambient_temperature 373(2)
_diffrn_measured_fraction_theta_full 0.577
_diffrn_measured_fraction_theta_max 0.577
_diffrn_measurement_device_type 'CCD area Detector'
_diffrn_measurement_method 'Phi and Omega scans'
_diffrn_radiation_monochromator graphite
_diffrn_radiation_source 'fine-focus sealed tube'
_diffrn_radiation_type MoK\a
_diffrn_radiation_wavelength 0.71073
_diffrn_reflns_av_R_equivalents 0.0360
_diffrn_reflns_av_sigmaI/netI 0.0566
_diffrn_reflns_limit_h_max 21
_diffrn_reflns_limit_h_min -22
_diffrn_reflns_limit_k_max 25
_diffrn_reflns_limit_k_min -25
_diffrn_reflns_limit_l_max 22
_diffrn_reflns_limit_l_min -10
_diffrn_reflns_number 23026
_diffrn_reflns_theta_full 25.03
_diffrn_reflns_theta_max 25.03
_diffrn_reflns_theta_min 3.70
_exptl_absorpt_coefficient_mu 8.956
_exptl_absorpt_correction_T_max 1.0000
_exptl_absorpt_correction_T_min 0.4416
_exptl_absorpt_correction_type 'multi-scan correction'
_exptl_crystal_colour 'pale yellow'
_exptl_crystal_density_diffrn 1.986
_exptl_crystal_density_method 'not measured'
_exptl_crystal_description needle
_exptl_crystal_F_000 3888
_exptl_crystal_size_max 0.26
_exptl_crystal_size_mid 0.038
_exptl_crystal_size_min 0.033
_refine_diff_density_max 1.819
_refine_diff_density_min -0.754
_refine_diff_density_rms 0.168
_refine_ls_extinction_method none
_refine_ls_goodness_of_fit_ref 1.034
_refine_ls_hydrogen_treatment mixed
_refine_ls_matrix_type full
_refine_ls_number_parameters 740
_refine_ls_number_reflns 6899
_refine_ls_number_restraints 22
_refine_ls_restrained_S_all 1.034
_refine_ls_R_factor_all 0.0707
_refine_ls_R_factor_gt 0.0512
_refine_ls_shift/su_max 0.039
_refine_ls_shift/su_mean 0.001
_refine_ls_structure_factor_coef Fsqd
_refine_ls_weighting_details 'calc w=1/[\s^2^(Fo^2^)+(0.0870P)^2^+46.4472P] where P=(Fo^2^+2Fc^2^)/3'
_refine_ls_weighting_scheme calc
_refine_ls_wR_factor_gt 0.1382
_refine_ls_wR_factor_ref 0.1448
_reflns_number_gt 5336
_reflns_number_total 6899
_reflns_threshold_expression >2sigma(I)
_cod_data_source_file om050852dsi20051205_010742.cif
_cod_data_source_block elena3ps
_cod_depositor_comments
;
The following automatic conversions were performed:

'_symmetry_cell_setting' value 'Monoclinic' changed to 'monoclinic'
according to /home/saulius/struct/CIF-dictionaries/cif_core.dic
dictionary named 'cif_core.dic' version 2.4.1 from 2010-06-29.

Automatic conversion script
Id: cif_fix_values 1715 2011-07-08 13:25:40Z adriana 
;
_cod_original_cell_volume 6764(2)
_cod_original_sg_symbol_H-M P2(1)/c
_cod_original_formula_sum 'C12.50 H22 Au Cl N3 O1.75 P'
_cod_database_code 4074746

loop_
_symmetry_equiv_pos_as_xyz
'x, y, z'
'-x, y+1/2, -z+1/2'
'-x, -y, -z'
'x, -y-1/2, z-1/2'

loop_
_atom_site_label
_atom_site_type_symbol
_atom_site_fract_x
_atom_site_fract_y
_atom_site_fract_z
_atom_site_U_iso_or_equiv
_atom_site_adp_type
_atom_site_occupancy
_atom_site_symmetry_multiplicity
_atom_site_calc_flag
_atom_site_refinement_flags
_atom_site_disorder_assembly
_atom_site_disorder_group
Au1 Au 0.79753(3) 0.21297(3) 0.51389(3) 0.02248(16) Uani 1 1 d . . .
Au2 Au 0.92112(4) 0.11810(3) 0.62294(3) 0.02348(16) Uani 1 1 d . . .
Au3 Au 0.77157(4) 0.22627(3) 0.33976(3) 0.02442(16) Uani 1 1 d . . .
Au4 Au 0.79959(3) 0.24248(3) 0.68953(3) 0.02303(16) Uani 1 1 d . . .
P1 P 0.8794(2) 0.29607(17) 0.5335(2) 0.0221(8) Uani 1 1 d . . .
P2 P 0.8401(2) 0.05920(18) 0.6613(2) 0.0233(8) Uani 1 1 d . . .
P3 P 0.8464(3) 0.13887(17) 0.3495(2) 0.0244(8) Uani 1 1 d . . .
P4 P 0.6753(3) 0.2755(2) 0.6198(2) 0.0303(9) Uani 1 1 d . . .
N1 N 0.9922(9) 0.3761(6) 0.6277(7) 0.029(3) Uani 1 1 d . . .
N2 N 0.8947(9) 0.4236(6) 0.5091(7) 0.030(3) Uani 1 1 d . . .
N3 N 0.9964(9) 0.3534(6) 0.5002(7) 0.026(3) Uani 1 1 d . . .
N4 N 0.7702(9) -0.0558(6) 0.6557(8) 0.035(3) Uani 1 1 d . . .
N5 N 0.7144(8) 0.0343(6) 0.7020(7) 0.028(3) Uani 1 1 d . . .
N6 N 0.8406(8) -0.0122(7) 0.7876(7) 0.031(3) Uani 1 1 d . . .
N7 N 0.8993(8) 0.0215(6) 0.4064(6) 0.025(3) Uani 1 1 d . . .
N8 N 0.9876(9) 0.0869(6) 0.3699(8) 0.035(3) Uani 1 1 d . . .
N9 N 0.8769(9) 0.0398(6) 0.2679(7) 0.033(3) Uani 1 1 d . . .
N10 N 0.5215(10) 0.2458(8) 0.5434(11) 0.055(5) Uani 1 1 d . . .
N11 N 0.5490(10) 0.3443(11) 0.6182(10) 0.064(6) Uani 1 1 d . . .
N12 N 0.5687(11) 0.3406(9) 0.4917(10) 0.051(4) Uani 1 1 d . . .
O1 O 0.5845(8) 0.0285(6) 0.4771(7) 0.038(3) Uani 1 1 d . . .
H1 H 0.6121 -0.0031 0.4889 0.057 Uiso 1 1 calc R . .
O2 O 1.1509(7) 0.2419(5) 0.5620(6) 0.032(2) Uani 1 1 d . . .
H2 H 1.1462 0.2680 0.5924 0.048 Uiso 1 1 calc R . .
O3 O 0.5757(7) 0.4199(5) 0.2105(6) 0.033(2) Uani 1 1 d . . .
H3 H 0.6028 0.4518 0.2188 0.050 Uiso 1 1 calc R . .
O4 O 1.0843(8) 0.2026(6) 0.9191(6) 0.040(3) Uani 1 1 d . . .
H4 H 1.1013 0.2388 0.9269 0.060 Uiso 1 1 calc R . .
C1 C 0.9454(12) 0.3204(7) 0.6304(7) 0.031(4) Uani 1 1 d . . .
H1A H 0.9149 0.3302 0.6612 0.038 Uiso 1 1 calc R . .
H1B H 0.9802 0.2857 0.6553 0.038 Uiso 1 1 calc R . .
C2 C 0.8338(11) 0.3766(7) 0.4966(9) 0.032(4) Uani 1 1 d . . .
H2A H 0.8017 0.3739 0.4418 0.038 Uiso 1 1 calc R . .
H2B H 0.8005 0.3891 0.5235 0.038 Uiso 1 1 calc R . .
C3 C 0.9493(9) 0.2950(6) 0.4846(8) 0.023(3) Uani 1 1 d . . .
H3A H 0.9838 0.2589 0.5024 0.027 Uiso 1 1 calc R . .
H3B H 0.9208 0.2906 0.4292 0.027 Uiso 1 1 calc R . .
C4 C 0.9456(10) 0.4299(7) 0.5932(8) 0.030(3) Uani 1 1 d . . .
H4A H 0.9802 0.4658 0.5994 0.035 Uiso 1 1 calc R . .
H4B H 0.9125 0.4392 0.6215 0.035 Uiso 1 1 calc R . .
C5 C 0.9474(12) 0.4082(7) 0.4701(8) 0.033(4) Uani 1 1 d . . .
H5A H 0.9163 0.4012 0.4157 0.040 Uiso 1 1 calc R . .
H5B H 0.9809 0.4444 0.4738 0.040 Uiso 1 1 calc R . .
C6 C 1.0405(10) 0.3636(7) 0.5844(8) 0.027(3) Uani 1 1 d . . .
H6A H 1.0719 0.3264 0.6059 0.032 Uiso 1 1 calc R . .
H6B H 1.0760 0.3989 0.5912 0.032 Uiso 1 1 calc R . .
C7 C 0.7179(10) 0.1442(7) 0.4822(8) 0.026(3) Uani 1 1 d . . .
C8 C 0.6653(10) 0.1072(9) 0.4554(8) 0.033(4) Uani 1 1 d . . .
C9 C 0.5988(11) 0.0617(9) 0.4185(8) 0.035(4) Uani 1 1 d . . .
C10 C 0.5213(12) 0.1019(10) 0.3667(11) 0.048(5) Uani 1 1 d . . .
H10A H 0.4767 0.0738 0.3456 0.058 Uiso 1 1 calc R . .
H10B H 0.5096 0.1330 0.3988 0.058 Uiso 1 1 calc R . .
C11 C 0.6219(14) 0.0161(10) 0.3692(13) 0.061(7) Uani 1 1 d . . .
H11A H 0.6574 -0.0147 0.4018 0.091 Uiso 1 1 calc R . .
H11B H 0.6470 0.0387 0.3405 0.091 Uiso 1 1 calc R . .
H11C H 0.5760 -0.0047 0.3339 0.091 Uiso 1 1 calc R . .
C12 C 0.537(3) 0.1366(19) 0.2972(18) 0.123(14) Uani 1 1 d U . .
H12A H 0.5225 0.1802 0.2953 0.147 Uiso 1 1 calc R . .
H12B H 0.5068 0.1166 0.2490 0.147 Uiso 1 1 calc R . .
H12C H 0.5918 0.1336 0.3061 0.147 Uiso 1 1 calc R . .
C13 C 0.8076(10) -0.0180(7) 0.6143(9) 0.030(3) Uani 1 1 d . . .
H13A H 0.7710 -0.0115 0.5615 0.036 Uiso 1 1 calc R . .
H13B H 0.8524 -0.0408 0.6124 0.036 Uiso 1 1 calc R . .
C14 C 0.8889(11) 0.0315(8) 0.7621(8) 0.035(4) Uani 1 1 d . . .
H14A H 0.9371 0.0102 0.7672 0.042 Uiso 1 1 calc R . .
H14B H 0.9027 0.0678 0.7962 0.042 Uiso 1 1 calc R . .
C15 C 0.7471(11) 0.0840(7) 0.6680(9) 0.030(4) Uani 1 1 d . . .
H15A H 0.7561 0.1218 0.6995 0.036 Uiso 1 1 calc R . .
H15B H 0.7096 0.0943 0.6167 0.036 Uiso 1 1 calc R . .
C16 C 0.6965(11) -0.0243(7) 0.6542(11) 0.036(4) Uani 1 1 d . . .
H16A H 0.6636 -0.0137 0.6012 0.044 Uiso 1 1 calc R . .
H16B H 0.6678 -0.0534 0.6736 0.044 Uiso 1 1 calc R . .
C17 C 0.7698(10) 0.0177(9) 0.7819(8) 0.031(4) Uani 1 1 d . . .
H17A H 0.7829 0.0561 0.8125 0.038 Uiso 1 1 calc R . .
H17B H 0.7428 -0.0100 0.8050 0.038 Uiso 1 1 calc R . .
C18 C 0.8216(10) -0.0694(8) 0.7379(10) 0.037(4) Uani 1 1 d . . .
H18A H 0.7958 -0.0999 0.7588 0.044 Uiso 1 1 calc R . .
H18B H 0.8699 -0.0884 0.7393 0.044 Uiso 1 1 calc R . .
C19 C 1.0118(11) 0.1533(7) 0.6004(8) 0.030(4) Uani 1 1 d . . .
C20 C 1.0734(9) 0.1661(6) 0.5973(8) 0.021(3) Uani 1 1 d . . .
C21 C 1.1514(10) 0.1799(7) 0.5921(8) 0.026(3) Uani 1 1 d . . .
C22 C 1.1683(11) 0.1302(8) 0.5378(10) 0.036(4) Uani 1 1 d . . .
H22A H 1.1294 0.1340 0.4863 0.044 Uiso 1 1 calc R . .
H22B H 1.1666 0.0884 0.5570 0.044 Uiso 1 1 calc R . .
H22C H 1.2191 0.1379 0.5371 0.044 Uiso 1 1 calc R . .
C23 C 1.2138(12) 0.1814(12) 0.6753(10) 0.051(5) Uani 1 1 d . . .
H23A H 1.2073 0.2196 0.7008 0.061 Uiso 1 1 calc R . .
H23B H 1.2058 0.1456 0.7039 0.061 Uiso 1 1 calc R . .
C24 C 1.295(2) 0.179(2) 0.677(2) 0.117(13) Uani 1 1 d U . .
H24A H 1.2933 0.1704 0.6262 0.176 Uiso 1 1 calc R . .
H24B H 1.3240 0.1467 0.7121 0.176 Uiso 1 1 calc R . .
H24C H 1.3200 0.2193 0.6943 0.176 Uiso 1 1 calc R . .
C25 C 0.8519(10) 0.0731(7) 0.4158(8) 0.025(3) Uani 1 1 d . . .
H25A H 0.8742 0.0882 0.4688 0.031 Uiso 1 1 calc R . .
H25B H 0.7995 0.0578 0.4059 0.031 Uiso 1 1 calc R . .
C26 C 0.9510(10) 0.1477(7) 0.3739(9) 0.030(3) Uani 1 1 d . . .
H26A H 0.9596 0.1773 0.3384 0.036 Uiso 1 1 calc R . .
H26B H 0.9754 0.1648 0.4258 0.036 Uiso 1 1 calc R . .
C27 C 0.8243(11) 0.0934(8) 0.2590(9) 0.034(4) Uani 1 1 d . . .
H27A H 0.7709 0.0780 0.2414 0.041 Uiso 1 1 calc R . .
H27B H 0.8280 0.1214 0.2194 0.041 Uiso 1 1 calc R . .
C28 C 0.9817(11) 0.0417(7) 0.4256(8) 0.032(4) Uani 1 1 d . . .
H28A H 1.0020 0.0604 0.4768 0.039 Uiso 1 1 calc R . .
H28B H 1.0134 0.0049 0.4265 0.039 Uiso 1 1 calc R . .
C29 C 0.9564(12) 0.0604(8) 0.2954(9) 0.034(4) Uani 1 1 d . . .
H29A H 0.9886 0.0245 0.2944 0.041 Uiso 1 1 calc R . .
H29B H 0.9611 0.0914 0.2592 0.041 Uiso 1 1 calc R . .
C30 C 0.8698(11) -0.0045(7) 0.3266(8) 0.032(4) Uani 1 1 d . . .
H30A H 0.8152 -0.0160 0.3118 0.039 Uiso 1 1 calc R . .
H30B H 0.8987 -0.0428 0.3265 0.039 Uiso 1 1 calc R . .
C31 C 0.6977(11) 0.3009(8) 0.3190(10) 0.033(4) Uani 1 1 d . . .
C32 C 0.6493(11) 0.3397(8) 0.3022(9) 0.034(4) Uani 1 1 d . . .
C33 C 0.5867(12) 0.3892(8) 0.2842(9) 0.037(4) Uani 1 1 d . . .
C34 C 0.6061(12) 0.4376(8) 0.3493(11) 0.040(4) Uani 1 1 d . . .
H34A H 0.6568 0.4557 0.3576 0.048 Uiso 1 1 calc R . .
H34B H 0.6111 0.4153 0.3963 0.048 Uiso 1 1 calc R . .
C35 C 0.5067(14) 0.3601(10) 0.2737(13) 0.055(6) Uani 1 1 d . . .
H35A H 0.4674 0.3925 0.2586 0.066 Uiso 1 1 calc R . .
H35B H 0.5097 0.3417 0.3217 0.066 Uiso 1 1 calc R . .
H35C H 0.4933 0.3281 0.2344 0.066 Uiso 1 1 calc R . .
C36 C 0.547(2) 0.4928(14) 0.338(2) 0.101(11) Uani 1 1 d . . .
H36A H 0.5145 0.4842 0.3662 0.151 Uiso 1 1 calc R . .
H36B H 0.5146 0.4967 0.2836 0.151 Uiso 1 1 calc R . .
H36C H 0.5750 0.5315 0.3557 0.151 Uiso 1 1 calc R . .
C37 C 0.5980(11) 0.2170(8) 0.5835(10) 0.039(4) Uani 1 1 d . . .
H37A H 0.6095 0.1889 0.5483 0.046 Uiso 1 1 calc R . .
H37B H 0.5968 0.1920 0.6265 0.046 Uiso 1 1 calc R . .
C38 C 0.6296(11) 0.3272(11) 0.6683(10) 0.051(5) Uani 1 1 d . . .
H38A H 0.6291 0.3062 0.7142 0.061 Uiso 1 1 calc R . .
H38B H 0.6605 0.3654 0.6847 0.061 Uiso 1 1 calc R . .
C39 C 0.6519(12) 0.3198(9) 0.5272(11) 0.044(4) Uani 1 1 d . . .
H39A H 0.6855 0.3567 0.5370 0.053 Uiso 1 1 calc R . .
H39B H 0.6634 0.2931 0.4907 0.053 Uiso 1 1 calc R . .
C40 C 0.5001(11) 0.2858(11) 0.5923(12) 0.052(5) Uani 1 1 d . . .
H40A H 0.5034 0.2620 0.6378 0.063 Uiso 1 1 calc R . .
H40B H 0.4459 0.2982 0.5655 0.063 Uiso 1 1 calc R . .
C41 C 0.5465(13) 0.3793(10) 0.5421(13) 0.063(6) Uani 1 1 d . . .
H41A H 0.4938 0.3948 0.5140 0.076 Uiso 1 1 calc R . .
H41B H 0.5811 0.4156 0.5570 0.076 Uiso 1 1 calc R . .
C42 C 0.5188(13) 0.2846(12) 0.4733(12) 0.060(6) Uani 1 1 d . . .
H42A H 0.5341 0.2575 0.4396 0.072 Uiso 1 1 calc R . .
H42B H 0.4652 0.2977 0.4447 0.072 Uiso 1 1 calc R . .
C43 C 0.9106(8) 0.2136(7) 0.7545(7) 0.017(3) Uani 1 1 d . . .
C44 C 0.9773(11) 0.2028(8) 0.7935(8) 0.032(4) Uani 1 1 d . . .
C45 C 1.0632(12) 0.1869(12) 0.8385(9) 0.048(5) Uani 1 1 d . . .
C46 C 1.0725(10) 0.1069(9) 0.8317(9) 0.038(4) Uani 1 1 d . . .
H46A H 1.0378 0.0928 0.7815 0.046 Uiso 1 1 calc R . .
H46B H 1.0593 0.0862 0.8707 0.046 Uiso 1 1 calc R . .
H46C H 1.1255 0.0970 0.8390 0.046 Uiso 1 1 calc R . .
C47 C 1.1122(12) 0.2152(12) 0.8101(13) 0.063(7) Uani 1 1 d . . .
H47A H 1.0951 0.2056 0.7553 0.076 Uiso 1 1 calc R . .
H47B H 1.1644 0.1979 0.8358 0.076 Uiso 1 1 calc R . .
C48 C 1.1153(13) 0.2821(9) 0.8200(11) 0.046(5) Uani 1 1 d . . .
H48A H 1.1040 0.3022 0.7709 0.069 Uiso 1 1 calc R . .
H48B H 1.1667 0.2941 0.8551 0.069 Uiso 1 1 calc R . .
H48C H 1.0774 0.2949 0.8407 0.069 Uiso 1 1 calc R . .
C100 C 0.2396(17) 0.3730(11) 0.5590(12) 0.063(7) Uani 1 1 d . . .
H10C H 0.2049 0.3438 0.5703 0.076 Uiso 1 1 calc R . .
H10D H 0.2471 0.3572 0.5136 0.076 Uiso 1 1 calc R . .
Cl1 Cl 0.1936(3) 0.4445(2) 0.5361(3) 0.0484(11) Uani 1 1 d . . .
Cl2 Cl 0.3285(5) 0.3717(4) 0.6354(5) 0.105(3) Uani 1 1 d . . .
C101 C 0.3438(13) 0.1854(7) 0.4283(8) 0.080(9) Uani 1 1 d DU . .
H10A H 0.3957 0.1754 0.4657 0.096 Uiso 1 1 calc R A 1
H10B H 0.3061 0.1538 0.4290 0.096 Uiso 1 1 calc R A 1
Cl3 Cl 0.3412(4) 0.2017(3) 0.3362(4) 0.086(2) Uani 1 1 d D B 1
Cl4A Cl 0.3143(12) 0.2634(6) 0.4349(10) 0.076(4) Uiso 0.40 1 d PD B 1
Cl4B Cl 0.3053(6) 0.2356(4) 0.4793(5) 0.054(2) Uiso 0.60 1 d PD B 2
O1W O 0.4956(8) 0.0845(6) 0.5499(7) 0.043(3) Uani 1 1 d . . .
O2W O 0.3456(8) 0.4671(7) 0.3035(7) 0.049(3) Uani 1 1 d . . .
O3W O 0.3306(13) 0.4586(10) 0.4461(11) 0.032(4) Uiso 0.55 1 d P . .
O3W' O 0.261(3) 0.501(2) 0.387(2) 0.080(11) Uiso 0.45 1 d P . .

loop_
_atom_site_aniso_label
_atom_site_aniso_U_11
_atom_site_aniso_U_22
_atom_site_aniso_U_33
_atom_site_aniso_U_23
_atom_site_aniso_U_13
_atom_site_aniso_U_12
Au1 0.0233(3) 0.0200(3) 0.0242(3) -0.00262(19) 0.0090(2) -0.0027(2)
Au2 0.0266(3) 0.0207(3) 0.0238(3) -0.00142(19) 0.0104(2) 0.0002(2)
Au3 0.0273(3) 0.0202(3) 0.0246(3) 0.0013(2) 0.0086(2) 0.0061(2)
Au4 0.0214(3) 0.0193(3) 0.0272(3) -0.0025(2) 0.0078(2) -0.0006(2)
P1 0.027(2) 0.0176(17) 0.0240(16) -0.0001(14) 0.0127(16) -0.0023(15)
P2 0.023(2) 0.0233(18) 0.0243(17) -0.0016(14) 0.0104(15) -0.0010(15)
P3 0.029(2) 0.0190(17) 0.0253(17) 0.0004(14) 0.0108(16) 0.0040(16)
P4 0.019(2) 0.030(2) 0.039(2) -0.0105(16) 0.0088(17) -0.0013(16)
N1 0.037(9) 0.019(6) 0.035(7) -0.002(5) 0.017(6) -0.010(6)
N2 0.047(9) 0.017(6) 0.028(6) -0.006(5) 0.016(6) -0.001(6)
N3 0.033(8) 0.017(6) 0.029(6) 0.002(5) 0.014(6) -0.007(5)
N4 0.031(8) 0.023(7) 0.043(7) 0.001(6) 0.004(6) 0.007(6)
N5 0.025(7) 0.030(7) 0.027(6) -0.005(5) 0.009(5) 0.001(6)
N6 0.021(7) 0.039(7) 0.033(6) 0.007(6) 0.010(6) 0.006(6)
N7 0.027(7) 0.021(6) 0.025(6) 0.002(5) 0.008(5) -0.001(5)
N8 0.036(9) 0.030(7) 0.046(8) 0.014(6) 0.024(7) 0.014(6)
N9 0.052(10) 0.020(6) 0.029(6) 0.007(5) 0.019(6) 0.021(6)
N10 0.022(9) 0.042(9) 0.082(12) -0.007(8) -0.002(8) -0.016(8)
N11 0.018(9) 0.096(15) 0.066(11) -0.026(10) 0.004(8) 0.024(10)
N12 0.035(10) 0.051(10) 0.057(9) -0.001(8) 0.005(8) 0.009(8)
O1 0.031(7) 0.038(7) 0.042(6) 0.001(5) 0.011(5) -0.012(6)
O2 0.024(6) 0.028(6) 0.043(6) -0.007(5) 0.011(5) -0.010(5)
O3 0.022(6) 0.028(6) 0.043(6) 0.013(5) 0.005(5) 0.005(5)
O4 0.035(7) 0.045(7) 0.031(6) -0.003(5) 0.003(5) -0.002(6)
C1 0.069(13) 0.015(7) 0.012(6) -0.008(5) 0.017(7) -0.014(7)
C2 0.032(9) 0.023(8) 0.033(8) -0.001(6) 0.005(7) 0.012(7)
C3 0.026(8) 0.011(6) 0.027(7) 0.001(5) 0.006(6) -0.004(6)
C4 0.040(10) 0.014(7) 0.033(7) 0.000(6) 0.011(7) -0.001(7)
C5 0.063(13) 0.011(6) 0.020(7) -0.005(5) 0.011(7) -0.006(7)
C6 0.025(8) 0.021(7) 0.035(8) -0.005(6) 0.013(7) -0.007(6)
C7 0.029(9) 0.017(7) 0.037(8) -0.005(6) 0.019(7) -0.001(7)
C8 0.023(9) 0.053(10) 0.022(7) -0.003(7) 0.006(6) -0.011(8)
C9 0.037(10) 0.050(10) 0.023(7) -0.008(7) 0.017(7) -0.026(8)
C10 0.032(11) 0.058(12) 0.048(10) 0.008(9) 0.008(9) -0.008(9)
C11 0.058(14) 0.052(12) 0.080(14) -0.043(11) 0.036(12) -0.056(12)
C12 0.11(3) 0.15(3) 0.086(18) 0.052(19) 0.007(17) -0.02(2)
C13 0.029(9) 0.027(8) 0.032(7) -0.001(6) 0.009(7) -0.005(7)
C14 0.038(10) 0.034(8) 0.026(7) -0.009(6) 0.004(7) -0.013(8)
C15 0.043(11) 0.012(7) 0.042(8) -0.006(6) 0.024(8) -0.009(7)
C16 0.026(9) 0.014(7) 0.060(10) 0.006(7) 0.007(8) -0.007(7)
C17 0.027(9) 0.049(10) 0.026(7) 0.006(7) 0.018(7) 0.012(8)
C18 0.019(8) 0.036(9) 0.052(10) 0.017(8) 0.010(8) 0.004(7)
C19 0.039(10) 0.012(6) 0.033(8) -0.006(6) 0.008(7) 0.007(7)
C20 0.023(9) 0.014(6) 0.031(7) 0.005(5) 0.015(6) 0.000(6)
C21 0.018(8) 0.031(8) 0.028(7) 0.003(6) 0.007(6) -0.005(6)
C22 0.038(10) 0.034(9) 0.046(9) -0.007(7) 0.027(8) 0.004(8)
C23 0.034(11) 0.076(15) 0.042(9) -0.002(9) 0.014(9) 0.001(10)
C24 0.11(3) 0.16(3) 0.10(2) -0.02(2) 0.07(2) -0.01(2)
C25 0.033(9) 0.029(8) 0.022(6) 0.001(6) 0.019(6) 0.001(7)
C26 0.033(9) 0.017(7) 0.039(8) 0.006(6) 0.013(7) 0.005(7)
C27 0.036(10) 0.030(8) 0.037(8) -0.002(7) 0.016(8) -0.002(7)
C28 0.051(11) 0.021(7) 0.020(6) 0.001(6) 0.007(7) 0.009(7)
C29 0.046(11) 0.027(8) 0.036(8) 0.007(7) 0.022(8) 0.012(8)
C30 0.030(9) 0.025(8) 0.034(8) -0.002(6) 0.003(7) 0.010(7)
C31 0.031(10) 0.020(7) 0.048(9) 0.001(7) 0.014(8) 0.012(7)
C32 0.038(11) 0.033(9) 0.031(8) 0.003(7) 0.014(7) 0.008(8)
C33 0.046(12) 0.028(8) 0.035(8) 0.009(7) 0.014(8) 0.003(8)
C34 0.040(11) 0.024(8) 0.059(10) 0.006(7) 0.023(9) 0.015(8)
C35 0.049(13) 0.044(11) 0.082(14) 0.032(10) 0.037(12) 0.003(10)
C36 0.06(2) 0.074(19) 0.17(3) 0.03(2) 0.05(2) 0.016(16)
C37 0.034(11) 0.023(8) 0.051(10) -0.008(7) 0.008(8) -0.010(7)
C38 0.014(9) 0.073(14) 0.044(10) -0.020(9) -0.012(7) 0.020(9)
C39 0.031(11) 0.036(10) 0.062(11) 0.003(8) 0.014(9) 0.018(8)
C40 0.008(8) 0.084(16) 0.055(11) -0.010(10) 0.002(8) 0.007(9)
C41 0.031(12) 0.046(11) 0.081(15) -0.001(11) -0.014(11) -0.002(10)
C42 0.024(11) 0.091(18) 0.052(11) -0.001(11) -0.001(9) 0.014(11)
C43 0.002(6) 0.033(7) 0.017(6) -0.009(5) 0.004(5) -0.002(5)
C44 0.036(11) 0.043(9) 0.018(6) -0.015(6) 0.011(7) 0.002(8)
C45 0.030(10) 0.099(17) 0.028(8) -0.005(9) 0.024(8) 0.017(10)
C46 0.019(8) 0.062(12) 0.030(8) -0.003(8) 0.006(7) -0.006(8)
C47 0.015(10) 0.095(19) 0.065(13) -0.026(12) -0.001(9) -0.009(11)
C48 0.037(11) 0.042(11) 0.055(11) -0.007(8) 0.013(9) 0.011(9)
C100 0.09(2) 0.057(13) 0.049(11) -0.006(10) 0.031(12) -0.025(13)
Cl1 0.052(3) 0.044(2) 0.048(2) -0.0055(19) 0.017(2) -0.006(2)
Cl2 0.075(5) 0.066(4) 0.131(6) -0.017(4) -0.011(5) 0.018(4)
C101 0.046(14) 0.096(19) 0.082(15) -0.069(14) 0.007(12) 0.001(13)
Cl3 0.059(4) 0.065(4) 0.102(5) 0.029(4) -0.003(4) -0.016(3)
O1W 0.046(8) 0.034(6) 0.051(7) 0.006(5) 0.020(6) -0.006(6)
O2W 0.024(7) 0.070(9) 0.052(7) 0.015(7) 0.015(6) 0.017(7)

loop_
_atom_type_symbol
_atom_type_description
_atom_type_scat_dispersion_real
_atom_type_scat_dispersion_imag
_atom_type_scat_source
C C 0.0033 0.0016 'International Tables Vol C Tables 4.2.6.8 and 6.1.1.4'
H H 0.0000 0.0000 'International Tables Vol C Tables 4.2.6.8 and 6.1.1.4'
N N 0.0061 0.0033 'International Tables Vol C Tables 4.2.6.8 and 6.1.1.4'
O O 0.0106 0.0060 'International Tables Vol C Tables 4.2.6.8 and 6.1.1.4'
P P 0.1023 0.0942 'International Tables Vol C Tables 4.2.6.8 and 6.1.1.4'
Au Au -2.0133 8.8022 'International Tables Vol C Tables 4.2.6.8 and 6.1.1.4'
Cl Cl 0.1484 0.1585 'International Tables Vol C Tables 4.2.6.8 and 6.1.1.4'

loop_
_geom_angle_atom_site_label_1
_geom_angle_atom_site_label_2
_geom_angle_atom_site_label_3
_geom_angle
_geom_angle_site_symmetry_1
_geom_angle_site_symmetry_3
C7 Au1 P1 172.2(4) . .
C7 Au1 Au3 87.3(4) . .
P1 Au1 Au3 85.70(9) . .
C7 Au1 Au2 89.9(5) . .
P1 Au1 Au2 96.69(10) . .
Au3 Au1 Au2 121.31(3) . .
C7 Au1 Au4 99.2(4) . .
P1 Au1 Au4 86.54(9) . .
Au3 Au1 Au4 162.31(2) . .
Au2 Au1 Au4 75.40(3) . .
C19 Au2 P2 166.1(4) . .
C19 Au2 Au1 94.8(4) . .
P2 Au2 Au1 98.77(11) . .
C31 Au3 P3 173.7(5) . .
C31 Au3 Au4 89.7(5) . 4_565
P3 Au3 Au4 86.53(9) . 4_565
C31 Au3 Au1 95.4(5) . .
P3 Au3 Au1 89.80(9) . .
Au4 Au3 Au1 161.55(3) 4_565 .
C43 Au4 P4 178.5(3) . .
C43 Au4 Au3 90.2(3) . 4_566
P4 Au4 Au3 88.37(11) . 4_566
C43 Au4 Au1 99.3(3) . .
P4 Au4 Au1 82.21(11) . .
Au3 Au4 Au1 170.42(3) 4_566 .
C1 P1 C3 99.6(7) . .
C1 P1 C2 98.2(7) . .
C3 P1 C2 97.3(7) . .
C1 P1 Au1 122.1(5) . .
C3 P1 Au1 117.6(5) . .
C2 P1 Au1 117.4(6) . .
C14 P2 C15 97.3(8) . .
C14 P2 C13 98.5(7) . .
C15 P2 C13 98.2(7) . .
C14 P2 Au2 111.9(6) . .
C15 P2 Au2 127.6(5) . .
C13 P2 Au2 118.1(5) . .
C26 P3 C25 97.4(7) . .
C26 P3 C27 97.1(8) . .
C25 P3 C27 99.1(7) . .
C26 P3 Au3 119.5(5) . .
C25 P3 Au3 122.9(5) . .
C27 P3 Au3 115.7(6) . .
C37 P4 C38 98.5(10) . .
C37 P4 C39 97.2(9) . .
C38 P4 C39 100.0(9) . .
C37 P4 Au4 118.9(6) . .
C38 P4 Au4 117.3(6) . .
C39 P4 Au4 120.6(7) . .
C4 N1 C6 106.9(12) . .
C4 N1 C1 113.1(14) . .
C6 N1 C1 111.8(12) . .
C5 N2 C2 112.9(12) . .
C5 N2 C4 105.8(14) . .
C2 N2 C4 111.6(12) . .
C5 N3 C6 107.7(11) . .
C5 N3 C3 111.1(14) . .
C6 N3 C3 112.0(11) . .
C13 N4 C18 114.0(14) . .
C13 N4 C16 110.8(12) . .
C18 N4 C16 108.7(13) . .
C15 N5 C17 111.2(13) . .
C15 N5 C16 111.6(11) . .
C17 N5 C16 108.3(13) . .
C17 N6 C18 109.0(14) . .
C17 N6 C14 110.4(14) . .
C18 N6 C14 109.5(11) . .
C25 N7 C28 111.4(12) . .
C25 N7 C30 113.2(12) . .
C28 N7 C30 107.3(11) . .
C29 N8 C28 109.4(13) . .
C29 N8 C26 112.2(13) . .
C28 N8 C26 112.3(12) . .
C29 N9 C27 110.6(13) . .
C29 N9 C30 107.1(12) . .
C27 N9 C30 109.4(13) . .
C40 N10 C37 112.0(16) . .
C40 N10 C42 108.0(17) . .
C37 N10 C42 111.8(17) . .
C38 N11 C40 109.9(18) . .
C38 N11 C41 111.2(18) . .
C40 N11 C41 106.8(16) . .
C41 N12 C42 107.9(19) . .
C41 N12 C39 112.7(16) . .
C42 N12 C39 108.5(17) . .
C9 O1 H1 109.5 . .
C21 O2 H2 109.5 . .
C33 O3 H3 109.5 . .
C45 O4 H4 109.5 . .
N1 C1 P1 111.5(9) . .
N1 C1 H1A 109.3 . .
P1 C1 H1A 109.3 . .
N1 C1 H1B 109.3 . .
P1 C1 H1B 109.3 . .
H1A C1 H1B 108.0 . .
N2 C2 P1 110.2(12) . .
N2 C2 H2A 109.6 . .
P1 C2 H2A 109.6 . .
N2 C2 H2B 109.6 . .
P1 C2 H2B 109.6 . .
H2A C2 H2B 108.1 . .
N3 C3 P1 111.3(10) . .
N3 C3 H3A 109.4 . .
P1 C3 H3A 109.4 . .
N3 C3 H3B 109.4 . .
P1 C3 H3B 109.4 . .
H3A C3 H3B 108.0 . .
N1 C4 N2 115.7(12) . .
N1 C4 H4A 108.4 . .
N2 C4 H4A 108.4 . .
N1 C4 H4B 108.4 . .
N2 C4 H4B 108.4 . .
H4A C4 H4B 107.4 . .
N3 C5 N2 115.1(12) . .
N3 C5 H5A 108.5 . .
N2 C5 H5A 108.5 . .
N3 C5 H5B 108.5 . .
N2 C5 H5B 108.5 . .
H5A C5 H5B 107.5 . .
N1 C6 N3 114.6(14) . .
N1 C6 H6A 108.6 . .
N3 C6 H6A 108.6 . .
N1 C6 H6B 108.6 . .
N3 C6 H6B 108.6 . .
H6A C6 H6B 107.6 . .
C8 C7 Au1 172.1(15) . .
C7 C8 C9 177.7(16) . .
O1 C9 C11 109.7(16) . .
O1 C9 C8 109.0(12) . .
C11 C9 C8 108.5(15) . .
O1 C9 C10 109.8(14) . .
C11 C9 C10 111.2(16) . .
C8 C9 C10 108.5(16) . .
C12 C10 C9 109(2) . .
C12 C10 H10A 109.9 . .
C9 C10 H10A 109.9 . .
C12 C10 H10B 109.9 . .
C9 C10 H10B 109.9 . .
H10A C10 H10B 108.3 . .
C9 C11 H11A 109.5 . .
C9 C11 H11B 109.5 . .
H11A C11 H11B 109.5 . .
C9 C11 H11C 109.5 . .
H11A C11 H11C 109.5 . .
H11B C11 H11C 109.5 . .
C10 C12 H12A 109.5 . .
C10 C12 H12B 109.5 . .
H12A C12 H12B 109.5 . .
C10 C12 H12C 109.5 . .
H12A C12 H12C 109.5 . .
H12B C12 H12C 109.5 . .
N4 C13 P2 111.5(10) . .
N4 C13 H13A 109.3 . .
P2 C13 H13A 109.3 . .
N4 C13 H13B 109.3 . .
P2 C13 H13B 109.3 . .
H13A C13 H13B 108.0 . .
N6 C14 P2 114.0(11) . .
N6 C14 H14A 108.8 . .
P2 C14 H14A 108.8 . .
N6 C14 H14B 108.8 . .
P2 C14 H14B 108.8 . .
H14A C14 H14B 107.7 . .
N5 C15 P2 111.9(11) . .
N5 C15 H15A 109.2 . .
P2 C15 H15A 109.2 . .
N5 C15 H15B 109.2 . .
P2 C15 H15B 109.2 . .
H15A C15 H15B 107.9 . .
N5 C16 N4 111.5(13) . .
N5 C16 H16A 109.3 . .
N4 C16 H16A 109.3 . .
N5 C16 H16B 109.3 . .
N4 C16 H16B 109.3 . .
H16A C16 H16B 108.0 . .
N6 C17 N5 116.0(11) . .
N6 C17 H17A 108.3 . .
N5 C17 H17A 108.3 . .
N6 C17 H17B 108.3 . .
N5 C17 H17B 108.3 . .
H17A C17 H17B 107.4 . .
N6 C18 N4 113.1(13) . .
N6 C18 H18A 109.0 . .
N4 C18 H18A 109.0 . .
N6 C18 H18B 109.0 . .
N4 C18 H18B 109.0 . .
H18A C18 H18B 107.8 . .
C20 C19 Au2 167.7(14) . .
C19 C20 C21 177.8(15) . .
O2 C21 C20 109.9(13) . .
O2 C21 C23 105.6(14) . .
C20 C21 C23 107.7(12) . .
O2 C21 C22 109.5(12) . .
C20 C21 C22 110.0(13) . .
C23 C21 C22 114.1(15) . .
C21 C22 H22A 109.5 . .
C21 C22 H22B 109.5 . .
H22A C22 H22B 109.5 . .
C21 C22 H22C 109.5 . .
H22A C22 H22C 109.5 . .
H22B C22 H22C 109.5 . .
C24 C23 C21 112.4(18) . .
C24 C23 H23A 109.1 . .
C21 C23 H23A 109.1 . .
C24 C23 H23B 109.1 . .
C21 C23 H23B 109.1 . .
H23A C23 H23B 107.9 . .
C23 C24 H24A 109.5 . .
C23 C24 H24B 109.5 . .
H24A C24 H24B 109.5 . .
C23 C24 H24C 109.5 . .
H24A C24 H24C 109.5 . .
H24B C24 H24C 109.5 . .
N7 C25 P3 111.5(9) . .
N7 C25 H25A 109.3 . .
P3 C25 H25A 109.3 . .
N7 C25 H25B 109.3 . .
P3 C25 H25B 109.3 . .
H25A C25 H25B 108.0 . .
N8 C26 P3 111.3(11) . .
N8 C26 H26A 109.4 . .
P3 C26 H26A 109.4 . .
N8 C26 H26B 109.4 . .
P3 C26 H26B 109.4 . .
H26A C26 H26B 108.0 . .
N9 C27 P3 113.2(12) . .
N9 C27 H27A 108.9 . .
P3 C27 H27A 108.9 . .
N9 C27 H27B 108.9 . .
P3 C27 H27B 108.9 . .
H27A C27 H27B 107.7 . .
N8 C28 N7 111.5(13) . .
N8 C28 H28A 109.3 . .
N7 C28 H28A 109.3 . .
N8 C28 H28B 109.3 . .
N7 C28 H28B 109.3 . .
H28A C28 H28B 108.0 . .
N8 C29 N9 117.1(13) . .
N8 C29 H29A 108.0 . .
N9 C29 H29A 108.0 . .
N8 C29 H29B 108.0 . .
N9 C29 H29B 108.0 . .
H29A C29 H29B 107.3 . .
N7 C30 N9 113.9(13) . .
N7 C30 H30A 108.8 . .
N9 C30 H30A 108.8 . .
N7 C30 H30B 108.8 . .
N9 C30 H30B 108.8 . .
H30A C30 H30B 107.7 . .
C32 C31 Au3 173.0(17) . .
C31 C32 C33 177.3(17) . .
O3 C33 C32 109.8(14) . .
O3 C33 C34 111.1(13) . .
C32 C33 C34 111.3(15) . .
O3 C33 C35 106.0(15) . .
C32 C33 C35 111.7(15) . .
C34 C33 C35 106.8(16) . .
C33 C34 C36 117(2) . .
C33 C34 H34A 108.1 . .
C36 C34 H34A 108.1 . .
C33 C34 H34B 108.1 . .
C36 C34 H34B 108.1 . .
H34A C34 H34B 107.3 . .
C33 C35 H35A 109.5 . .
C33 C35 H35B 109.5 . .
H35A C35 H35B 109.5 . .
C33 C35 H35C 109.5 . .
H35A C35 H35C 109.5 . .
H35B C35 H35C 109.5 . .
C34 C36 H36A 109.5 . .
C34 C36 H36B 109.5 . .
H36A C36 H36B 109.5 . .
C34 C36 H36C 109.5 . .
H36A C36 H36C 109.5 . .
H36B C36 H36C 109.5 . .
N10 C37 P4 112.2(12) . .
N10 C37 H37A 109.2 . .
P4 C37 H37A 109.2 . .
N10 C37 H37B 109.2 . .
P4 C37 H37B 109.2 . .
H37A C37 H37B 107.9 . .
N11 C38 P4 112.3(12) . .
N11 C38 H38A 109.1 . .
P4 C38 H38A 109.1 . .
N11 C38 H38B 109.1 . .
P4 C38 H38B 109.1 . .
H38A C38 H38B 107.9 . .
N12 C39 P4 113.2(14) . .
N12 C39 H39A 108.9 . .
P4 C39 H39A 108.9 . .
N12 C39 H39B 108.9 . .
P4 C39 H39B 108.9 . .
H39A C39 H39B 107.7 . .
N10 C40 N11 114.9(17) . .
N10 C40 H40A 108.5 . .
N11 C40 H40A 108.5 . .
N10 C40 H40B 108.5 . .
N11 C40 H40B 108.5 . .
H40A C40 H40B 107.5 . .
N12 C41 N11 114.0(17) . .
N12 C41 H41A 108.7 . .
N11 C41 H41A 108.7 . .
N12 C41 H41B 108.7 . .
N11 C41 H41B 108.7 . .
H41A C41 H41B 107.6 . .
N12 C42 N10 115.1(17) . .
N12 C42 H42A 108.5 . .
N10 C42 H42A 108.5 . .
N12 C42 H42B 108.5 . .
N10 C42 H42B 108.5 . .
H42A C42 H42B 107.5 . .
C44 C43 Au4 173.7(14) . .
C43 C44 C45 176.0(14) . .
C47 C45 O4 110.7(19) . .
C47 C45 C44 113.4(18) . .
O4 C45 C44 109.6(12) . .
C47 C45 C46 107.9(16) . .
O4 C45 C46 108.1(15) . .
C44 C45 C46 106.9(16) . .
C45 C46 H46A 109.5 . .
C45 C46 H46B 109.5 . .
H46A C46 H46B 109.5 . .
C45 C46 H46C 109.5 . .
H46A C46 H46C 109.5 . .
H46B C46 H46C 109.5 . .
C45 C47 C48 113(2) . .
C45 C47 H47A 109.0 . .
C48 C47 H47A 109.0 . .
C45 C47 H47B 109.0 . .
C48 C47 H47B 109.0 . .
H47A C47 H47B 107.8 . .
C47 C48 H48A 109.5 . .
C47 C48 H48B 109.5 . .
H48A C48 H48B 109.5 . .
C47 C48 H48C 109.5 . .
H48A C48 H48C 109.5 . .
H48B C48 H48C 109.5 . .
Cl2 C100 Cl1 116.7(13) . .
Cl2 C100 H10C 108.1 . .
Cl1 C100 H10C 108.1 . .
Cl2 C100 H10D 108.1 . .
Cl1 C100 H10D 108.1 . .
H10C C100 H10D 107.3 . .
Cl3 C101 Cl4B 123.8(9) . .
Cl3 C101 Cl4A 89.5(9) . .
Cl4B C101 Cl4A 35.9(6) . .
Cl3 C101 H10A 113.7 . .
Cl4B C101 H10A 103.6 . .
Cl4A C101 H10A 113.7 . .
Cl3 C101 H10B 113.7 . .
Cl4B C101 H10B 88.1 . .
Cl4A C101 H10B 113.7 . .
H10A C101 H10B 111.0 . .
C101 Cl3 Cl4A 45.5(4) . .
C101 Cl4A Cl3 45.0(5) . .

loop_
_geom_bond_atom_site_label_1
_geom_bond_atom_site_label_2
_geom_bond_distance
_geom_bond_site_symmetry_2
Au1 C7 1.992(15) .
Au1 P1 2.258(4) .
Au1 Au3 3.1178(10) .
Au1 Au2 3.1388(11) .
Au1 Au4 3.3294(9) .
Au2 C19 2.020(18) .
Au2 P2 2.266(4) .
Au3 C31 2.027(16) .
Au3 P3 2.276(4) .
Au3 Au4 3.1164(9) 4_565
Au4 C43 2.039(13) .
Au4 P4 2.277(5) .
Au4 Au3 3.1164(9) 4_566
P1 C1 1.830(15) .
P1 C3 1.846(15) .
P1 C2 1.911(15) .
P2 C14 1.847(16) .
P2 C15 1.846(18) .
P2 C13 1.845(15) .
P3 C26 1.819(18) .
P3 C25 1.841(14) .
P3 C27 1.853(16) .
P4 C37 1.814(17) .
P4 C38 1.822(18) .
P4 C39 1.870(19) .
N1 C4 1.43(2) .
N1 C6 1.44(2) .
N1 C1 1.476(19) .
N2 C5 1.46(2) .
N2 C2 1.45(2) .
N2 C4 1.50(2) .
N3 C5 1.45(2) .
N3 C6 1.486(19) .
N3 C3 1.475(18) .
N4 C13 1.46(2) .
N4 C18 1.49(2) .
N4 C16 1.51(2) .
N5 C15 1.475(19) .
N5 C17 1.496(19) .
N5 C16 1.49(2) .
N6 C17 1.42(2) .
N6 C18 1.48(2) .
N6 C14 1.49(2) .
N7 C25 1.453(19) .
N7 C28 1.49(2) .
N7 C30 1.484(18) .
N8 C29 1.41(2) .
N8 C28 1.450(19) .
N8 C26 1.47(2) .
N9 C29 1.43(2) .
N9 C27 1.46(2) .
N9 C30 1.49(2) .
N10 C40 1.41(3) .
N10 C37 1.46(3) .
N10 C42 1.53(3) .
N11 C38 1.47(2) .
N11 C40 1.50(3) .
N11 C41 1.59(3) .
N12 C41 1.42(3) .
N12 C42 1.46(3) .
N12 C39 1.49(2) .
O1 C9 1.410(18) .
O1 H1 0.8200 .
O2 C21 1.426(19) .
O2 H2 0.8200 .
O3 C33 1.465(18) .
O3 H3 0.8200 .
O4 C45 1.444(19) .
O4 H4 0.8200 .
C1 H1A 0.9700 .
C1 H1B 0.9700 .
C2 H2A 0.9700 .
C2 H2B 0.9700 .
C3 H3A 0.9700 .
C3 H3B 0.9700 .
C4 H4A 0.9700 .
C4 H4B 0.9700 .
C5 H5A 0.9700 .
C5 H5B 0.9700 .
C6 H6A 0.9700 .
C6 H6B 0.9700 .
C7 C8 1.20(2) .
C8 C9 1.51(2) .
C9 C11 1.51(3) .
C9 C10 1.63(3) .
C10 C12 1.61(3) .
C10 H10A 0.9700 .
C10 H10B 0.9700 .
C11 H11A 0.9600 .
C11 H11B 0.9600 .
C11 H11C 0.9600 .
C12 H12A 0.9600 .
C12 H12B 0.9600 .
C12 H12C 0.9600 .
C13 H13A 0.9700 .
C13 H13B 0.9700 .
C14 H14A 0.9700 .
C14 H14B 0.9700 .
C15 H15A 0.9700 .
C15 H15B 0.9700 .
C16 H16A 0.9700 .
C16 H16B 0.9700 .
C17 H17A 0.9700 .
C17 H17B 0.9700 .
C18 H18A 0.9700 .
C18 H18B 0.9700 .
C19 C20 1.20(2) .
C20 C21 1.51(2) .
C21 C23 1.54(2) .
C21 C22 1.57(2) .
C22 H22A 0.9600 .
C22 H22B 0.9600 .
C22 H22C 0.9600 .
C23 C24 1.49(4) .
C23 H23A 0.9700 .
C23 H23B 0.9700 .
C24 H24A 0.9600 .
C24 H24B 0.9600 .
C24 H24C 0.9600 .
C25 H25A 0.9700 .
C25 H25B 0.9700 .
C26 H26A 0.9700 .
C26 H26B 0.9700 .
C27 H27A 0.9700 .
C27 H27B 0.9700 .
C28 H28A 0.9700 .
C28 H28B 0.9700 .
C29 H29A 0.9700 .
C29 H29B 0.9700 .
C30 H30A 0.9700 .
C30 H30B 0.9700 .
C31 C32 1.17(2) .
C32 C33 1.50(3) .
C33 C34 1.53(2) .
C33 C35 1.54(3) .
C34 C36 1.56(3) .
C34 H34A 0.9700 .
C34 H34B 0.9700 .
C35 H35A 0.9600 .
C35 H35B 0.9600 .
C35 H35C 0.9600 .
C36 H36A 0.9600 .
C36 H36B 0.9600 .
C36 H36C 0.9600 .
C37 H37A 0.9700 .
C37 H37B 0.9700 .
C38 H38A 0.9700 .
C38 H38B 0.9700 .
C39 H39A 0.9700 .
C39 H39B 0.9700 .
C40 H40A 0.9700 .
C40 H40B 0.9700 .
C41 H41A 0.9700 .
C41 H41B 0.9700 .
C42 H42A 0.9700 .
C42 H42B 0.9700 .
C43 C44 1.19(2) .
C44 C45 1.52(3) .
C45 C47 1.35(3) .
C45 C46 1.71(3) .
C46 H46A 0.9600 .
C46 H46B 0.9600 .
C46 H46C 0.9600 .
C47 C48 1.43(3) .
C47 H47A 0.9700 .
C47 H47B 0.9700 .
C48 H48A 0.9600 .
C48 H48B 0.9600 .
C48 H48C 0.9600 .
C100 Cl2 1.72(3) .
C100 Cl1 1.71(3) .
C100 H10C 0.9700 .
C100 H10D 0.9700 .
C101 Cl3 1.740(8) .
C101 Cl4B 1.750(7) .
C101 Cl4A 1.758(7) .
C101 H10A 0.9700 .
C101 H10B 0.9700 .
Cl3 Cl4A 2.463(17) .
O3W O3W' 1.61(5) .
